data_1571024
loop_
_publ_author_name
'Durin, Gabriel'
'Romero, R. Martin'
'Godou, Timoth\'e'
'Chauvier, Cl\'ement'
'Thu\'ery, Pierre'
'Nicolas, Emmanuel'
'Cantat, Thibault'

_publ_section_title
;
 Formoxyboranes as hydroborane surrogates for the catalytic reduction of
 carbonyls through transfer hydroboration
;
_journal_issue 7
_journal_name_full 'Catalysis Science &amp; Technology'
_journal_page_first 1848
_journal_page_last 1853
_journal_paper_doi 10.1039/D3CY01702H
_journal_volume 14
_journal_year 2024
_chemical_formula_sum 'C18 H28 B N O2'
_chemical_formula_weight 301.22
_space_group_crystal_system monoclinic
_space_group_IT_number 14
_space_group_name_Hall '-P 2ybc'
_space_group_name_H-M_alt 'P 1 21/c 1'
_atom_sites_solution_hydrogens geom
_audit_creation_method SHELXL-2014
_audit_update_record
;
2023-07-25 deposited with the CCDC.	2024-02-13 downloaded from the CCDC.
;
_cell_angle_alpha 90
_cell_angle_beta 94.627(3)
_cell_angle_gamma 90
_cell_formula_units_Z 8
_cell_length_a 10.1407(4)
_cell_length_b 28.0242(11)
_cell_length_c 12.2214(5)
_cell_measurement_reflns_used 105117
_cell_measurement_temperature 150(2)
_cell_measurement_theta_max 25.68
_cell_measurement_theta_min 2.75
_cell_volume 3461.8(2)
_computing_cell_refinement 'HKL2000 (Otwinowski & Minor, 1997)'
_computing_data_collection 'COLLECT (Nonius, 1998)'
_computing_data_reduction 'HKL2000 (Otwinowski & Minor, 1997)'
_computing_molecular_graphics 'SHELXTL (Sheldrick, 2008)'
_computing_publication_material 'SHELXTL (Sheldrick, 2008); PLATON (Spek, 2003)'
_computing_structure_refinement 'SHELXL (Sheldrick, 2015)'
_computing_structure_solution 'SHELXT (Sheldrick, 2015)'
_diffrn_ambient_temperature 150(2)
_diffrn_measured_fraction_theta_full 0.998
_diffrn_measured_fraction_theta_max 0.998
_diffrn_measurement_device_type 'Nonius Kappa-CCD area-detector diffractometer'
_diffrn_measurement_method 'two \f and four \w scans with 2\% steps (440 frames)'
_diffrn_radiation_monochromator graphite
_diffrn_radiation_source 'fine-focus sealed tube'
_diffrn_radiation_type MoK\a
_diffrn_radiation_wavelength 0.71073
_diffrn_reflns_av_R_equivalents 0.0308
_diffrn_reflns_av_unetI/netI 0.0383
_diffrn_reflns_Laue_measured_fraction_full 0.998
_diffrn_reflns_Laue_measured_fraction_max 0.998
_diffrn_reflns_limit_h_max 12
_diffrn_reflns_limit_h_min -12
_diffrn_reflns_limit_k_max 34
_diffrn_reflns_limit_k_min -34
_diffrn_reflns_limit_l_max 14
_diffrn_reflns_limit_l_min -14
_diffrn_reflns_number 105117
_diffrn_reflns_point_group_measured_fraction_full 0.998
_diffrn_reflns_point_group_measured_fraction_max 0.998
_diffrn_reflns_theta_full 25.242
_diffrn_reflns_theta_max 25.682
_diffrn_reflns_theta_min 2.748
_diffrn_standards_decay_% 0
_diffrn_standards_interval_time 0
_diffrn_standards_number 0
_exptl_absorpt_coefficient_mu 0.073
_exptl_absorpt_correction_type none
_exptl_crystal_colour colourless
_exptl_crystal_density_diffrn 1.156
_exptl_crystal_description parallelepiped
_exptl_crystal_F_000 1312
_exptl_crystal_size_max 0.18
_exptl_crystal_size_mid 0.15
_exptl_crystal_size_min 0.13
_refine_diff_density_max 0.188
_refine_diff_density_min -0.173
_refine_diff_density_rms 0.039
_refine_ls_extinction_method none
_refine_ls_goodness_of_fit_ref 1.049
_refine_ls_hydrogen_treatment constr
_refine_ls_matrix_type full
_refine_ls_number_parameters 397
_refine_ls_number_reflns 6562
_refine_ls_number_restraints 0
_refine_ls_restrained_S_all 1.049
_refine_ls_R_factor_all 0.0572
_refine_ls_R_factor_gt 0.0396
_refine_ls_shift/su_max 0.000
_refine_ls_shift/su_mean 0.000
_refine_ls_structure_factor_coef Fsqd
_refine_ls_weighting_details 'w=1/[\s^2^(Fo^2^)+(0.0491P)^2^+0.3295P] where P=(Fo^2^+2Fc^2^)/3'
_refine_ls_weighting_scheme calc
_refine_ls_wR_factor_gt 0.0928
_refine_ls_wR_factor_ref 0.0993
_reflns_Friedel_coverage 0.000
_reflns_number_gt 5121
_reflns_number_total 6562
_reflns_threshold_expression 'I > 2\s(I)'
_cod_data_source_file d3cy01702h3.cif
_cod_data_source_block 1c
_cod_depositor_comments 'Adding full bibliography for 1571020--1571024.cif.'
_cod_original_sg_symbol_H-M 'P 21/c'
_cod_database_code 1571024
_shelx_space_group_comment
;
The symmetry employed for this shelxl refinement is uniquely defined
by the following loop, which should always be used as a source of
symmetry information in preference to the above space-group names.
They are only intended as comments.
;
_shelxl_version_number 2014-3

loop_
_space_group_symop_operation_xyz
'x, y, z'
'-x, y+1/2, -z+1/2'
'-x, -y, -z'
'x, -y-1/2, z-1/2'

loop_
_atom_site_label
_atom_site_type_symbol
_atom_site_fract_x
_atom_site_fract_y
_atom_site_fract_z
_atom_site_U_iso_or_equiv
_atom_site_adp_type
_atom_site_occupancy
_atom_site_site_symmetry_order
_atom_site_calc_flag
_atom_site_refinement_flags_posn
_atom_site_refinement_flags_adp
_atom_site_refinement_flags_occupancy
_atom_site_disorder_assembly
_atom_site_disorder_group
B1 B 0.87612(13) 0.38411(5) 0.35060(12) 0.0281(3) Uani 1 1 d . . . . .
B2 B 0.34643(13) 0.37762(5) 0.80250(12) 0.0287(3) Uani 1 1 d . . . . .
O1 O 0.79600(8) 0.42038(3) 0.41052(7) 0.0288(2) Uani 1 1 d . . . . .
O2 O 0.61141(8) 0.46217(3) 0.42136(7) 0.0374(2) Uani 1 1 d . . . . .
O3 O 0.25101(8) 0.40673(3) 0.72733(7) 0.0298(2) Uani 1 1 d . . . . .
O4 O 0.05316(9) 0.43907(4) 0.68718(8) 0.0476(3) Uani 1 1 d . . . . .
N1 N 1.02637(10) 0.40069(4) 0.39184(8) 0.0279(2) Uani 1 1 d . . . . .
N2 N 0.48749(9) 0.39666(4) 0.76393(8) 0.0273(2) Uani 1 1 d . . . . .
C1 C 0.67558(12) 0.43259(5) 0.37692(10) 0.0320(3) Uani 1 1 d . . . . .
H1 H 0.6355 0.4173 0.3133 0.038 Uiso 1 1 calc R U . . .
C2 C 0.85903(12) 0.39166(4) 0.21796(10) 0.0296(3) Uani 1 1 d . . . . .
H2 H 0.7638 0.3853 0.1950 0.036 Uiso 1 1 calc R U . . .
C3 C 0.88661(14) 0.44286(5) 0.18069(10) 0.0355(3) Uani 1 1 d . . . . .
H3A H 0.8301 0.4652 0.2187 0.043 Uiso 1 1 calc R U . . .
H3B H 0.9800 0.4509 0.2027 0.043 Uiso 1 1 calc R U . . .
C4 C 0.86068(14) 0.44966(5) 0.05718(11) 0.0384(3) Uani 1 1 d . . . . .
H4A H 0.7652 0.4452 0.0359 0.046 Uiso 1 1 calc R U . . .
H4B H 0.8849 0.4826 0.0374 0.046 Uiso 1 1 calc R U . . .
C5 C 0.93994(13) 0.41439(5) -0.00543(11) 0.0382(3) Uani 1 1 d . . . . .
H5A H 1.0355 0.4213 0.0091 0.046 Uiso 1 1 calc R U . . .
H5B H 0.9165 0.4181 -0.0852 0.046 Uiso 1 1 calc R U . . .
C6 C 0.91285(15) 0.36332(5) 0.02827(11) 0.0418(3) Uani 1 1 d . . . . .
H6A H 0.9702 0.3413 -0.0099 0.050 Uiso 1 1 calc R U . . .
H6B H 0.8196 0.3551 0.0058 0.050 Uiso 1 1 calc R U . . .
C7 C 0.93894(14) 0.35682(5) 0.15254(11) 0.0367(3) Uani 1 1 d . . . . .
H7A H 1.0344 0.3616 0.1734 0.044 Uiso 1 1 calc R U . . .
H7B H 0.9162 0.3237 0.1722 0.044 Uiso 1 1 calc R U . . .
C8 C 0.84838(12) 0.33074(4) 0.39596(10) 0.0302(3) Uani 1 1 d . . . . .
H8 H 0.9142 0.3089 0.3654 0.036 Uiso 1 1 calc R U . . .
C9 C 0.70989(13) 0.31228(5) 0.35610(13) 0.0442(4) Uani 1 1 d . . . . .
H9A H 0.6424 0.3344 0.3813 0.053 Uiso 1 1 calc R U . . .
H9B H 0.7010 0.3121 0.2748 0.053 Uiso 1 1 calc R U . . .
C10 C 0.68340(16) 0.26202(6) 0.39822(15) 0.0558(4) Uani 1 1 d . . . . .
H10A H 0.5919 0.2525 0.3732 0.067 Uiso 1 1 calc R U . . .
H10B H 0.7447 0.2392 0.3668 0.067 Uiso 1 1 calc R U . . .
C11 C 0.70135(15) 0.25960(6) 0.52251(15) 0.0551(4) Uani 1 1 d . . . . .
H11A H 0.6883 0.2264 0.5468 0.066 Uiso 1 1 calc R U . . .
H11B H 0.6342 0.2799 0.5542 0.066 Uiso 1 1 calc R U . . .
C12 C 0.83884(15) 0.27643(5) 0.56346(13) 0.0478(4) Uani 1 1 d . . . . .
H12A H 0.9054 0.2539 0.5385 0.057 Uiso 1 1 calc R U . . .
H12B H 0.8469 0.2766 0.6447 0.057 Uiso 1 1 calc R U . . .
C13 C 0.86674(14) 0.32655(5) 0.52113(11) 0.0399(3) Uani 1 1 d . . . . .
H13A H 0.8069 0.3495 0.5538 0.048 Uiso 1 1 calc R U . . .
H13B H 0.9587 0.3355 0.5461 0.048 Uiso 1 1 calc R U . . .
C14 C 1.12805(12) 0.37013(5) 0.38543(11) 0.0337(3) Uani 1 1 d . . . . .
H14 H 1.1096 0.3382 0.3632 0.040 Uiso 1 1 calc R U . . .
C15 C 1.25741(13) 0.38355(5) 0.40985(11) 0.0381(3) Uani 1 1 d . . . . .
H15 H 1.3270 0.3613 0.4032 0.046 Uiso 1 1 calc R U . . .
C16 C 1.28518(13) 0.42960(5) 0.44418(11) 0.0387(3) Uani 1 1 d . . . . .
H16 H 1.3738 0.4395 0.4626 0.046 Uiso 1 1 calc R U . . .
C17 C 1.18186(13) 0.46088(5) 0.45118(11) 0.0391(3) Uani 1 1 d . . . . .
H17 H 1.1983 0.4928 0.4748 0.047 Uiso 1 1 calc R U . . .
C18 C 1.05431(13) 0.44567(5) 0.42373(10) 0.0341(3) Uani 1 1 d . . . . .
H18 H 0.9837 0.4677 0.4275 0.041 Uiso 1 1 calc R U . . .
C19 C 0.13010(12) 0.41692(5) 0.74773(11) 0.0345(3) Uani 1 1 d . . . . .
H19 H 0.1005 0.4061 0.8152 0.041 Uiso 1 1 calc R U . . .
C20 C 0.34077(12) 0.39155(4) 0.93167(10) 0.0306(3) Uani 1 1 d . . . . .
H20 H 0.2507 0.3822 0.9519 0.037 Uiso 1 1 calc R U . . .
C21 C 0.44027(13) 0.36464(5) 1.01113(11) 0.0370(3) Uani 1 1 d . . . . .
H21A H 0.4276 0.3299 1.0005 0.044 Uiso 1 1 calc R U . . .
H21B H 0.5313 0.3726 0.9935 0.044 Uiso 1 1 calc R U . . .
C22 C 0.42482(15) 0.37702(5) 1.13094(11) 0.0425(3) Uani 1 1 d . . . . .
H22A H 0.3372 0.3660 1.1510 0.051 Uiso 1 1 calc R U . . .
H22B H 0.4934 0.3601 1.1783 0.051 Uiso 1 1 calc R U . . .
C23 C 0.43746(13) 0.43037(5) 1.15127(11) 0.0398(3) Uani 1 1 d . . . . .
H23A H 0.5284 0.4408 1.1391 0.048 Uiso 1 1 calc R U . . .
H23B H 0.4215 0.4374 1.2285 0.048 Uiso 1 1 calc R U . . .
C24 C 0.33872(14) 0.45792(5) 1.07497(11) 0.0390(3) Uani 1 1 d . . . . .
H24A H 0.3529 0.4926 1.0860 0.047 Uiso 1 1 calc R U . . .
H24B H 0.2476 0.4503 1.0930 0.047 Uiso 1 1 calc R U . . .
C25 C 0.35418(13) 0.44529(5) 0.95540(10) 0.0353(3) Uani 1 1 d . . . . .
H25A H 0.4421 0.4562 0.9358 0.042 Uiso 1 1 calc R U . . .
H25B H 0.2863 0.4626 0.9082 0.042 Uiso 1 1 calc R U . . .
C26 C 0.33094(12) 0.32160(4) 0.77022(10) 0.0319(3) Uani 1 1 d . . . . .
H26 H 0.4007 0.3036 0.8157 0.038 Uiso 1 1 calc R U . . .
C27 C 0.35088(14) 0.31170(5) 0.64920(11) 0.0390(3) Uani 1 1 d . . . . .
H27A H 0.2849 0.3302 0.6026 0.047 Uiso 1 1 calc R U . . .
H27B H 0.4399 0.3230 0.6334 0.047 Uiso 1 1 calc R U . . .
C28 C 0.33772(15) 0.25907(5) 0.61842(14) 0.0497(4) Uani 1 1 d . . . . .
H28A H 0.3479 0.2552 0.5390 0.060 Uiso 1 1 calc R U . . .
H28B H 0.4087 0.2406 0.6596 0.060 Uiso 1 1 calc R U . . .
C29 C 0.20395(15) 0.24008(6) 0.64472(15) 0.0565(4) Uani 1 1 d . . . . .
H29A H 0.1993 0.2054 0.6290 0.068 Uiso 1 1 calc R U . . .
H29B H 0.1335 0.2561 0.5973 0.068 Uiso 1 1 calc R U . . .
C30 C 0.18101(15) 0.24865(5) 0.76436(16) 0.0548(4) Uani 1 1 d . . . . .
H30A H 0.2451 0.2295 0.8114 0.066 Uiso 1 1 calc R U . . .
H30B H 0.0909 0.2378 0.7780 0.066 Uiso 1 1 calc R U . . .
C31 C 0.19622(13) 0.30133(5) 0.79578(13) 0.0428(3) Uani 1 1 d . . . . .
H31A H 0.1859 0.3049 0.8752 0.051 Uiso 1 1 calc R U . . .
H31B H 0.1251 0.3199 0.7552 0.051 Uiso 1 1 calc R U . . .
C32 C 0.59798(12) 0.37037(5) 0.78499(10) 0.0319(3) Uani 1 1 d . . . . .
H32 H 0.5915 0.3405 0.8208 0.038 Uiso 1 1 calc R U . . .
C33 C 0.71964(12) 0.38530(5) 0.75648(11) 0.0362(3) Uani 1 1 d . . . . .
H33 H 0.7958 0.3660 0.7725 0.043 Uiso 1 1 calc R U . . .
C34 C 0.73001(13) 0.42872(5) 0.70422(11) 0.0389(3) Uani 1 1 d . . . . .
H34 H 0.8130 0.4397 0.6835 0.047 Uiso 1 1 calc R U . . .
C35 C 0.61740(13) 0.45560(5) 0.68283(11) 0.0365(3) Uani 1 1 d . . . . .
H35 H 0.6220 0.4856 0.6470 0.044 Uiso 1 1 calc R U . . .
C36 C 0.49803(12) 0.43897(4) 0.71340(10) 0.0310(3) Uani 1 1 d . . . . .
H36 H 0.4210 0.4579 0.6984 0.037 Uiso 1 1 calc R U . . .

loop_
_atom_site_aniso_label
_atom_site_aniso_U_11
_atom_site_aniso_U_22
_atom_site_aniso_U_33
_atom_site_aniso_U_23
_atom_site_aniso_U_13
_atom_site_aniso_U_12
B1 0.0241(7) 0.0285(7) 0.0312(7) -0.0037(6) 0.0007(6) 0.0017(6)
B2 0.0235(7) 0.0315(8) 0.0314(8) 0.0031(6) 0.0034(6) 0.0006(6)
O1 0.0260(4) 0.0302(5) 0.0299(5) -0.0037(4) 0.0009(3) 0.0017(3)
O2 0.0320(5) 0.0382(5) 0.0423(5) -0.0066(4) 0.0052(4) 0.0054(4)
O3 0.0250(4) 0.0340(5) 0.0305(5) 0.0033(4) 0.0031(4) 0.0024(4)
O4 0.0309(5) 0.0652(7) 0.0461(6) 0.0064(5) -0.0001(4) 0.0117(5)
N1 0.0279(5) 0.0288(6) 0.0270(5) 0.0002(4) 0.0022(4) -0.0007(4)
N2 0.0262(5) 0.0278(5) 0.0281(5) -0.0013(4) 0.0026(4) 0.0002(4)
C1 0.0295(7) 0.0333(7) 0.0327(7) -0.0028(6) -0.0008(5) 0.0008(6)
C2 0.0272(6) 0.0296(7) 0.0320(7) -0.0027(5) 0.0014(5) 0.0015(5)
C3 0.0422(8) 0.0324(7) 0.0324(7) -0.0008(6) 0.0065(6) 0.0034(6)
C4 0.0381(7) 0.0424(8) 0.0352(7) 0.0065(6) 0.0059(6) 0.0041(6)
C5 0.0322(7) 0.0533(9) 0.0292(7) -0.0017(6) 0.0032(5) 0.0009(6)
C6 0.0446(8) 0.0472(9) 0.0337(7) -0.0096(6) 0.0036(6) 0.0060(7)
C7 0.0407(7) 0.0351(7) 0.0340(7) -0.0044(6) 0.0013(6) 0.0073(6)
C8 0.0268(6) 0.0282(7) 0.0355(7) -0.0011(5) 0.0014(5) 0.0006(5)
C9 0.0357(8) 0.0376(8) 0.0578(9) 0.0037(7) -0.0058(7) -0.0069(6)
C10 0.0418(9) 0.0395(9) 0.0841(13) 0.0069(8) -0.0066(8) -0.0137(7)
C11 0.0441(9) 0.0413(9) 0.0816(12) 0.0175(8) 0.0163(8) -0.0031(7)
C12 0.0537(9) 0.0423(8) 0.0480(9) 0.0124(7) 0.0082(7) -0.0023(7)
C13 0.0424(8) 0.0382(8) 0.0392(8) 0.0037(6) 0.0043(6) -0.0033(6)
C14 0.0301(7) 0.0323(7) 0.0384(7) 0.0034(6) 0.0011(6) 0.0031(6)
C15 0.0288(7) 0.0456(8) 0.0398(8) 0.0099(6) 0.0020(6) 0.0027(6)
C16 0.0299(7) 0.0555(9) 0.0306(7) 0.0049(6) 0.0014(5) -0.0108(6)
C17 0.0364(7) 0.0436(8) 0.0382(7) -0.0087(6) 0.0091(6) -0.0123(6)
C18 0.0338(7) 0.0345(7) 0.0350(7) -0.0072(6) 0.0084(6) -0.0046(6)
C19 0.0273(7) 0.0431(8) 0.0332(7) -0.0015(6) 0.0031(6) 0.0018(6)
C20 0.0273(6) 0.0335(7) 0.0312(7) 0.0019(5) 0.0033(5) -0.0003(5)
C21 0.0409(8) 0.0349(7) 0.0349(7) 0.0040(6) 0.0010(6) 0.0023(6)
C22 0.0464(8) 0.0485(9) 0.0319(7) 0.0081(6) -0.0024(6) 0.0024(7)
C23 0.0366(7) 0.0512(9) 0.0310(7) -0.0015(6) -0.0016(6) 0.0000(6)
C24 0.0397(8) 0.0430(8) 0.0335(7) -0.0042(6) -0.0015(6) 0.0039(6)
C25 0.0393(7) 0.0342(7) 0.0319(7) 0.0011(6) -0.0011(6) 0.0054(6)
C26 0.0281(6) 0.0295(7) 0.0377(7) 0.0028(6) 0.0012(5) -0.0011(5)
C27 0.0386(7) 0.0355(8) 0.0429(8) -0.0071(6) 0.0037(6) -0.0045(6)
C28 0.0451(8) 0.0399(8) 0.0637(10) -0.0157(7) 0.0015(7) -0.0029(7)
C29 0.0441(9) 0.0374(8) 0.0866(13) -0.0148(8) -0.0026(8) -0.0068(7)
C30 0.0420(8) 0.0347(8) 0.0875(13) 0.0072(8) 0.0046(8) -0.0108(7)
C31 0.0375(8) 0.0354(8) 0.0563(9) 0.0036(7) 0.0088(7) -0.0076(6)
C32 0.0291(7) 0.0320(7) 0.0344(7) -0.0014(5) 0.0012(5) 0.0026(5)
C33 0.0268(7) 0.0457(8) 0.0361(7) -0.0059(6) 0.0018(6) 0.0028(6)
C34 0.0302(7) 0.0492(9) 0.0385(8) -0.0048(6) 0.0090(6) -0.0083(6)
C35 0.0354(7) 0.0361(7) 0.0389(7) 0.0013(6) 0.0082(6) -0.0055(6)
C36 0.0318(7) 0.0302(7) 0.0311(7) 0.0000(5) 0.0039(5) 0.0005(5)

loop_
_atom_type_symbol
_atom_type_description
_atom_type_scat_dispersion_real
_atom_type_scat_dispersion_imag
_atom_type_scat_source
C C 0.0033 0.0016 'International Tables Vol C Tables 4.2.6.8 and 6.1.1.4'
H H 0.0000 0.0000 'International Tables Vol C Tables 4.2.6.8 and 6.1.1.4'
B B 0.0013 0.0007 'International Tables Vol C Tables 4.2.6.8 and 6.1.1.4'
N N 0.0061 0.0033 'International Tables Vol C Tables 4.2.6.8 and 6.1.1.4'
O O 0.0106 0.0060 'International Tables Vol C Tables 4.2.6.8 and 6.1.1.4'

loop_
_geom_angle_atom_site_label_1
_geom_angle_atom_site_label_2
_geom_angle_atom_site_label_3
_geom_angle
_geom_angle_site_symmetry_1
_geom_angle_site_symmetry_3
_geom_angle_publ_flag
O1 B1 C8 109.60(10) . . ?
O1 B1 C2 111.91(10) . . ?
C8 B1 C2 116.78(10) . . ?
O1 B1 N1 100.49(9) . . ?
C8 B1 N1 109.81(10) . . ?
C2 B1 N1 106.96(10) . . ?
O3 B2 C26 109.17(10) . . ?
O3 B2 N2 100.40(9) . . ?
C26 B2 N2 108.42(10) . . ?
O3 B2 C20 112.74(10) . . ?
C26 B2 C20 117.15(11) . . ?
N2 B2 C20 107.54(10) . . ?
C1 O1 B1 123.10(10) . . ?
C19 O3 B2 124.48(10) . . ?
C18 N1 C14 117.97(11) . . ?
C18 N1 B1 121.76(10) . . ?
C14 N1 B1 120.02(10) . . ?
C36 N2 C32 118.27(10) . . ?
C36 N2 B2 121.66(10) . . ?
C32 N2 B2 120.04(10) . . ?
O2 C1 O1 124.29(12) . . ?
O2 C1 H1 117.9 . . ?
O1 C1 H1 117.9 . . ?
C7 C2 C3 108.84(10) . . ?
C7 C2 B1 114.67(10) . . ?
C3 C2 B1 114.10(10) . . ?
C7 C2 H2 106.2 . . ?
C3 C2 H2 106.2 . . ?
B1 C2 H2 106.2 . . ?
C4 C3 C2 112.92(11) . . ?
C4 C3 H3A 109.0 . . ?
C2 C3 H3A 109.0 . . ?
C4 C3 H3B 109.0 . . ?
C2 C3 H3B 109.0 . . ?
H3A C3 H3B 107.8 . . ?
C5 C4 C3 111.20(11) . . ?
C5 C4 H4A 109.4 . . ?
C3 C4 H4A 109.4 . . ?
C5 C4 H4B 109.4 . . ?
C3 C4 H4B 109.4 . . ?
H4A C4 H4B 108.0 . . ?
C4 C5 C6 111.20(11) . . ?
C4 C5 H5A 109.4 . . ?
C6 C5 H5A 109.4 . . ?
C4 C5 H5B 109.4 . . ?
C6 C5 H5B 109.4 . . ?
H5A C5 H5B 108.0 . . ?
C5 C6 C7 111.10(11) . . ?
C5 C6 H6A 109.4 . . ?
C7 C6 H6A 109.4 . . ?
C5 C6 H6B 109.4 . . ?
C7 C6 H6B 109.4 . . ?
H6A C6 H6B 108.0 . . ?
C6 C7 C2 112.64(11) . . ?
C6 C7 H7A 109.1 . . ?
C2 C7 H7A 109.1 . . ?
C6 C7 H7B 109.1 . . ?
C2 C7 H7B 109.1 . . ?
H7A C7 H7B 107.8 . . ?
C13 C8 C9 108.96(11) . . ?
C13 C8 B1 113.61(10) . . ?
C9 C8 B1 112.31(10) . . ?
C13 C8 H8 107.2 . . ?
C9 C8 H8 107.2 . . ?
B1 C8 H8 107.2 . . ?
C10 C9 C8 112.54(12) . . ?
C10 C9 H9A 109.1 . . ?
C8 C9 H9A 109.1 . . ?
C10 C9 H9B 109.1 . . ?
C8 C9 H9B 109.1 . . ?
H9A C9 H9B 107.8 . . ?
C11 C10 C9 111.59(13) . . ?
C11 C10 H10A 109.3 . . ?
C9 C10 H10A 109.3 . . ?
C11 C10 H10B 109.3 . . ?
C9 C10 H10B 109.3 . . ?
H10A C10 H10B 108.0 . . ?
C10 C11 C12 110.43(12) . . ?
C10 C11 H11A 109.6 . . ?
C12 C11 H11A 109.6 . . ?
C10 C11 H11B 109.6 . . ?
C12 C11 H11B 109.6 . . ?
H11A C11 H11B 108.1 . . ?
C11 C12 C13 111.31(12) . . ?
C11 C12 H12A 109.4 . . ?
C13 C12 H12A 109.4 . . ?
C11 C12 H12B 109.4 . . ?
C13 C12 H12B 109.4 . . ?
H12A C12 H12B 108.0 . . ?
C8 C13 C12 113.40(12) . . ?
C8 C13 H13A 108.9 . . ?
C12 C13 H13A 108.9 . . ?
C8 C13 H13B 108.9 . . ?
C12 C13 H13B 108.9 . . ?
H13A C13 H13B 107.7 . . ?
N1 C14 C15 122.33(13) . . ?
N1 C14 H14 118.8 . . ?
C15 C14 H14 118.8 . . ?
C14 C15 C16 119.35(13) . . ?
C14 C15 H15 120.3 . . ?
C16 C15 H15 120.3 . . ?
C17 C16 C15 118.56(12) . . ?
C17 C16 H16 120.7 . . ?
C15 C16 H16 120.7 . . ?
C16 C17 C18 119.54(13) . . ?
C16 C17 H17 120.2 . . ?
C18 C17 H17 120.2 . . ?
N1 C18 C17 122.22(12) . . ?
N1 C18 H18 118.9 . . ?
C17 C18 H18 118.9 . . ?
O4 C19 O3 124.68(12) . . ?
O4 C19 H19 117.7 . . ?
O3 C19 H19 117.7 . . ?
C25 C20 C21 108.49(11) . . ?
C25 C20 B2 114.04(10) . . ?
C21 C20 B2 114.86(10) . . ?
C25 C20 H20 106.3 . . ?
C21 C20 H20 106.3 . . ?
B2 C20 H20 106.3 . . ?
C22 C21 C20 112.41(11) . . ?
C22 C21 H21A 109.1 . . ?
C20 C21 H21A 109.1 . . ?
C22 C21 H21B 109.1 . . ?
C20 C21 H21B 109.1 . . ?
H21A C21 H21B 107.9 . . ?
C23 C22 C21 111.53(11) . . ?
C23 C22 H22A 109.3 . . ?
C21 C22 H22A 109.3 . . ?
C23 C22 H22B 109.3 . . ?
C21 C22 H22B 109.3 . . ?
H22A C22 H22B 108.0 . . ?
C22 C23 C24 110.87(11) . . ?
C22 C23 H23A 109.5 . . ?
C24 C23 H23A 109.5 . . ?
C22 C23 H23B 109.5 . . ?
C24 C23 H23B 109.5 . . ?
H23A C23 H23B 108.1 . . ?
C23 C24 C25 110.86(11) . . ?
C23 C24 H24A 109.5 . . ?
C25 C24 H24A 109.5 . . ?
C23 C24 H24B 109.5 . . ?
C25 C24 H24B 109.5 . . ?
H24A C24 H24B 108.1 . . ?
C24 C25 C20 113.20(11) . . ?
C24 C25 H25A 108.9 . . ?
C20 C25 H25A 108.9 . . ?
C24 C25 H25B 108.9 . . ?
C20 C25 H25B 108.9 . . ?
H25A C25 H25B 107.8 . . ?
C27 C26 C31 108.54(11) . . ?
C27 C26 B2 113.05(10) . . ?
C31 C26 B2 112.26(10) . . ?
C27 C26 H26 107.6 . . ?
C31 C26 H26 107.6 . . ?
B2 C26 H26 107.6 . . ?
C28 C27 C26 113.38(12) . . ?
C28 C27 H27A 108.9 . . ?
C26 C27 H27A 108.9 . . ?
C28 C27 H27B 108.9 . . ?
C26 C27 H27B 108.9 . . ?
H27A C27 H27B 107.7 . . ?
C29 C28 C27 110.44(12) . . ?
C29 C28 H28A 109.6 . . ?
C27 C28 H28A 109.6 . . ?
C29 C28 H28B 109.6 . . ?
C27 C28 H28B 109.6 . . ?
H28A C28 H28B 108.1 . . ?
C28 C29 C30 110.98(13) . . ?
C28 C29 H29A 109.4 . . ?
C30 C29 H29A 109.4 . . ?
C28 C29 H29B 109.4 . . ?
C30 C29 H29B 109.4 . . ?
H29A C29 H29B 108.0 . . ?
C29 C30 C31 111.96(13) . . ?
C29 C30 H30A 109.2 . . ?
C31 C30 H30A 109.2 . . ?
C29 C30 H30B 109.2 . . ?
C31 C30 H30B 109.2 . . ?
H30A C30 H30B 107.9 . . ?
C30 C31 C26 112.30(12) . . ?
C30 C31 H31A 109.1 . . ?
C26 C31 H31A 109.1 . . ?
C30 C31 H31B 109.1 . . ?
C26 C31 H31B 109.1 . . ?
H31A C31 H31B 107.9 . . ?
N2 C32 C33 122.31(12) . . ?
N2 C32 H32 118.8 . . ?
C33 C32 H32 118.8 . . ?
C32 C33 C34 119.25(12) . . ?
C32 C33 H33 120.4 . . ?
C34 C33 H33 120.4 . . ?
C35 C34 C33 118.50(12) . . ?
C35 C34 H34 120.8 . . ?
C33 C34 H34 120.8 . . ?
C34 C35 C36 119.84(13) . . ?
C34 C35 H35 120.1 . . ?
C36 C35 H35 120.1 . . ?
N2 C36 C35 121.82(12) . . ?
N2 C36 H36 119.1 . . ?
C35 C36 H36 119.1 . . ?

loop_
_geom_bond_atom_site_label_1
_geom_bond_atom_site_label_2
_geom_bond_distance
_geom_bond_site_symmetry_2
_geom_bond_publ_flag
B1 O1 1.5249(16) . ?
B1 C8 1.6275(19) . ?
B1 C2 1.6301(18) . ?
B1 N1 1.6333(17) . ?
B2 O3 1.5174(16) . ?
B2 C26 1.6232(19) . ?
B2 N2 1.6315(16) . ?
B2 C20 1.6317(18) . ?
O1 C1 1.3023(14) . ?
O2 C1 1.2093(15) . ?
O3 C19 1.3024(15) . ?
O4 C19 1.2036(16) . ?
N1 C18 1.3429(16) . ?
N1 C14 1.3477(16) . ?
N2 C36 1.3451(16) . ?
N2 C32 1.3482(16) . ?
C1 H1 0.9500 . ?
C2 C7 1.5341(17) . ?
C2 C3 1.5378(18) . ?
C2 H2 1.0000 . ?
C3 C4 1.5232(18) . ?
C3 H3A 0.9900 . ?
C3 H3B 0.9900 . ?
C4 C5 1.5191(19) . ?
C4 H4A 0.9900 . ?
C4 H4B 0.9900 . ?
C5 C6 1.520(2) . ?
C5 H5A 0.9900 . ?
C5 H5B 0.9900 . ?
C6 C7 1.5313(18) . ?
C6 H6A 0.9900 . ?
C6 H6B 0.9900 . ?
C7 H7A 0.9900 . ?
C7 H7B 0.9900 . ?
C8 C13 1.5307(18) . ?
C8 C9 1.5385(17) . ?
C8 H8 1.0000 . ?
C9 C10 1.531(2) . ?
C9 H9A 0.9900 . ?
C9 H9B 0.9900 . ?
C10 C11 1.517(2) . ?
C10 H10A 0.9900 . ?
C10 H10B 0.9900 . ?
C11 C12 1.518(2) . ?
C11 H11A 0.9900 . ?
C11 H11B 0.9900 . ?
C12 C13 1.5311(19) . ?
C12 H12A 0.9900 . ?
C12 H12B 0.9900 . ?
C13 H13A 0.9900 . ?
C13 H13B 0.9900 . ?
C14 C15 1.3742(18) . ?
C14 H14 0.9500 . ?
C15 C16 1.379(2) . ?
C15 H15 0.9500 . ?
C16 C17 1.374(2) . ?
C16 H16 0.9500 . ?
C17 C18 1.3774(18) . ?
C17 H17 0.9500 . ?
C18 H18 0.9500 . ?
C19 H19 0.9500 . ?
C20 C25 1.5375(18) . ?
C20 C21 1.5400(18) . ?
C20 H20 1.0000 . ?
C21 C22 1.5250(19) . ?
C21 H21A 0.9900 . ?
C21 H21B 0.9900 . ?
C22 C23 1.519(2) . ?
C22 H22A 0.9900 . ?
C22 H22B 0.9900 . ?
C23 C24 1.5224(19) . ?
C23 H23A 0.9900 . ?
C23 H23B 0.9900 . ?
C24 C25 1.5239(18) . ?
C24 H24A 0.9900 . ?
C24 H24B 0.9900 . ?
C25 H25A 0.9900 . ?
C25 H25B 0.9900 . ?
C26 C27 1.5342(18) . ?
C26 C31 1.5348(17) . ?
C26 H26 1.0000 . ?
C27 C28 1.5253(19) . ?
C27 H27A 0.9900 . ?
C27 H27B 0.9900 . ?
C28 C29 1.516(2) . ?
C28 H28A 0.9900 . ?
C28 H28B 0.9900 . ?
C29 C30 1.518(2) . ?
C29 H29A 0.9900 . ?
C29 H29B 0.9900 . ?
C30 C31 1.530(2) . ?
C30 H30A 0.9900 . ?
C30 H30B 0.9900 . ?
C31 H31A 0.9900 . ?
C31 H31B 0.9900 . ?
C32 C33 1.3740(18) . ?
C32 H32 0.9500 . ?
C33 C34 1.382(2) . ?
C33 H33 0.9500 . ?
C34 C35 1.3755(19) . ?
C34 H34 0.9500 . ?
C35 C36 1.3766(17) . ?
C35 H35 0.9500 . ?
C36 H36 0.9500 . ?
